data_4063740
loop_
_publ_author_name
'Srivastava, Kriti'
'Shah, Poonam'
'Singh, Harkesh B.'
'Butcher, Ray J.'

_publ_section_title
;
 Isolation and Structural Characterization of Some Aryltellurium Halides
 and Their Hydrolyzed Products Stabilized by an Intramolecular
 Te&#x00B7;&#x00B7;&#x00B7;N Interaction
;
_journal_issue 3
_journal_name_full Organometallics
_journal_page_first 534
_journal_paper_doi 10.1021/om1009022
_journal_volume 30
_journal_year 2011
_chemical_formula_moiety 'C24 H18 Br2 N4 Te'
_chemical_formula_sum 'C24 H18 Br2 N4 Te'
_chemical_formula_weight 649.84
_chemical_name_systematic
; 
 ? 
;
_space_group_IT_number 2
_symmetry_cell_setting triclinic
_symmetry_space_group_name_Hall '-P 1'
_symmetry_space_group_name_H-M 'P -1'
_atom_sites_solution_hydrogens geom
_atom_sites_solution_primary direct
_atom_sites_solution_secondary difmap
_audit_creation_method SHELXL-97
_cell_angle_alpha 78.860(2)
_cell_angle_beta 88.143(2)
_cell_angle_gamma 72.840(2)
_cell_formula_units_Z 4
_cell_length_a 8.9613(2)
_cell_length_b 13.7629(4)
_cell_length_c 20.4098(6)
_cell_measurement_reflns_used 10555
_cell_measurement_temperature 200(2)
_cell_measurement_theta_max 32.4866
_cell_measurement_theta_min 4.6239
_cell_volume 2359.03(12)
_computing_cell_refinement
;
CrysAlis RED, Oxford Diffraction Ltd.,
Version 1.171.32.5 (release 08-05-2007 CrysAlis171 .NET)
(compiled May  8 2007,13:10:02)
;
_computing_data_collection
;
CrysAlis CCD, Oxford Diffraction Ltd.,
Version 1.171.32.5 (release 08-05-2007 CrysAlis171 .NET)
(compiled May  8 2007,13:10:02)
;
_computing_data_reduction
;
CrysAlis RED, Oxford Diffraction Ltd.,
Version 1.171.32.5 (release 08-05-2007 CrysAlis171 .NET)
(compiled May  8 2007,13:10:02)
;
_computing_molecular_graphics SHELXTL
_computing_publication_material SHELXTL
_computing_structure_refinement 'SHELXL-97 (Sheldrick, 1997)'
_computing_structure_solution 'SHELXS-97 (Sheldrick, 1990)'
_diffrn_ambient_temperature 200(2)
_diffrn_detector_area_resol_mean 10.5081
_diffrn_measured_fraction_theta_full 0.970
_diffrn_measured_fraction_theta_max 0.840
_diffrn_measurement_device_type 'Oxford Diffraction Gemini'
_diffrn_measurement_method '\f and \w scans'
_diffrn_radiation_monochromator graphite
_diffrn_radiation_source 'fine-focus sealed tube'
_diffrn_radiation_type MoK\a
_diffrn_radiation_wavelength 0.71073
_diffrn_reflns_av_R_equivalents 0.0339
_diffrn_reflns_av_sigmaI/netI 0.0951
_diffrn_reflns_limit_h_max 12
_diffrn_reflns_limit_h_min -12
_diffrn_reflns_limit_k_max 15
_diffrn_reflns_limit_k_min -20
_diffrn_reflns_limit_l_max 28
_diffrn_reflns_limit_l_min -29
_diffrn_reflns_number 26878
_diffrn_reflns_theta_full 25.00
_diffrn_reflns_theta_max 32.55
_diffrn_reflns_theta_min 4.64
_diffrn_standards_decay_% <2%
_diffrn_standards_interval_count 50
_diffrn_standards_number 2
_exptl_absorpt_coefficient_mu 4.667
_exptl_absorpt_correction_T_max 1.00000
_exptl_absorpt_correction_T_min 0.51323
_exptl_absorpt_correction_type multi-scan
_exptl_absorpt_process_details
;
CrysAlis RED, Oxford Diffraction Ltd.,
Version 1.171.32.5 (release 08-05-2007 CrysAlis171 .NET)
(compiled May  8 2007,13:10:02)
Empirical absorption correction using spherical harmonics,
 implemented in SCALE3 ABSPACK scaling algorithm.
;
_exptl_crystal_colour orange-brown
_exptl_crystal_density_diffrn 1.830
_exptl_crystal_density_method 'not measured'
_exptl_crystal_description prism
_exptl_crystal_F_000 1248
_exptl_crystal_size_max 0.49
_exptl_crystal_size_mid 0.45
_exptl_crystal_size_min 0.36
_refine_diff_density_max 1.168
_refine_diff_density_min -1.449
_refine_diff_density_rms 0.157
_refine_ls_extinction_method none
_refine_ls_goodness_of_fit_ref 1.070
_refine_ls_hydrogen_treatment constr
_refine_ls_matrix_type full
_refine_ls_number_parameters 554
_refine_ls_number_reflns 14411
_refine_ls_number_restraints 34
_refine_ls_restrained_S_all 1.078
_refine_ls_R_factor_all 0.1041
_refine_ls_R_factor_gt 0.0427
_refine_ls_shift/su_max 0.001
_refine_ls_shift/su_mean 0.000
_refine_ls_structure_factor_coef Fsqd
_refine_ls_weighting_details 'calc w=1/[\s^2^(Fo^2^)+(0.0278P)^2^+6.1393P] where P=(Fo^2^+2Fc^2^)/3'
_refine_ls_weighting_scheme calc
_refine_ls_wR_factor_gt 0.0738
_refine_ls_wR_factor_ref 0.1055
_reflns_number_gt 8278
_reflns_number_total 14411
_reflns_threshold_expression I>2\s(I)
_cod_data_source_file om1009022_si_002.cif
_cod_data_source_block azo-dite
_cod_original_cell_volume 2359.03(11)
_cod_database_code 4063740

loop_
_symmetry_equiv_pos_as_xyz
'x, y, z'
'-x, -y, -z'

loop_
_atom_site_label
_atom_site_type_symbol
_atom_site_fract_x
_atom_site_fract_y
_atom_site_fract_z
_atom_site_U_iso_or_equiv
_atom_site_adp_type
_atom_site_occupancy
_atom_site_symmetry_multiplicity
_atom_site_calc_flag
_atom_site_refinement_flags
_atom_site_disorder_assembly
_atom_site_disorder_group
Te1 Te 0.22707(4) 0.76970(2) 0.097620(16) 0.02935(8) Uani 1 1 d . . .
Br1A Br 0.19878(7) 0.57798(4) 0.10703(3) 0.04151(13) Uani 1 1 d . . .
Br2A Br 0.26376(7) 0.95230(4) 0.10455(3) 0.04615(15) Uani 1 1 d . . .
N1A N 0.3990(5) 0.6615(3) -0.0348(2) 0.0355(9) Uani 1 1 d . . .
N2A N 0.2655(5) 0.7183(3) -0.0326(2) 0.0339(9) Uani 1 1 d . . .
N1B N 0.0375(6) 0.8490(4) 0.2334(2) 0.0490(12) Uani 1 1 d . . .
N2B N -0.0125(6) 0.8621(3) 0.1756(2) 0.0426(11) Uani 1 1 d . . .
C1A C 0.4639(5) 0.7235(4) 0.0656(3) 0.0346(11) Uani 1 1 d . . .
C2A C 0.5815(6) 0.7399(4) 0.1013(3) 0.0415(12) Uani 1 1 d . . .
H2AA H 0.5562 0.7721 0.1391 0.050 Uiso 1 1 calc R . .
C3A C 0.7362(6) 0.7092(4) 0.0815(3) 0.0472(14) Uani 1 1 d . . .
H3AA H 0.8154 0.7216 0.1056 0.057 Uiso 1 1 calc R . .
C4A C 0.7756(6) 0.6613(4) 0.0277(3) 0.0453(14) Uani 1 1 d . . .
H4AA H 0.8817 0.6386 0.0155 0.054 Uiso 1 1 calc R . .
C5A C 0.6597(6) 0.6465(4) -0.0087(3) 0.0390(12) Uani 1 1 d . . .
H5AA H 0.6864 0.6142 -0.0463 0.047 Uiso 1 1 calc R . .
C6A C 0.5041(6) 0.6784(4) 0.0093(2) 0.0319(10) Uani 1 1 d . . .
C7A C 0.1550(6) 0.7018(4) -0.0751(2) 0.0379(12) Uani 1 1 d . . .
C8A C 0.1746(7) 0.6095(5) -0.0960(3) 0.0483(14) Uani 1 1 d . . .
H8AA H 0.2652 0.5528 -0.0826 0.058 Uiso 1 1 calc R . .
C9A C 0.0611(9) 0.6001(5) -0.1369(3) 0.0651(19) Uani 1 1 d . . .
H9AA H 0.0735 0.5368 -0.1517 0.078 Uiso 1 1 calc R . .
C10A C -0.0704(8) 0.6833(6) -0.1560(3) 0.0616(19) Uani 1 1 d . . .
H10A H -0.1476 0.6777 -0.1847 0.074 Uiso 1 1 calc R . .
C11A C -0.0897(7) 0.7742(6) -0.1338(3) 0.0558(16) Uani 1 1 d . . .
H11A H -0.1807 0.8308 -0.1468 0.067 Uiso 1 1 calc R . .
C12A C 0.0203(7) 0.7834(5) -0.0934(3) 0.0487(14) Uani 1 1 d . . .
H12A H 0.0051 0.8461 -0.0776 0.058 Uiso 1 1 calc R . .
C1B C 0.2824(7) 0.7219(4) 0.2028(2) 0.0377(12) Uani 1 1 d . . .
C2B C 0.4135(7) 0.6413(4) 0.2251(3) 0.0466(14) Uani 1 1 d . . .
H2BA H 0.4793 0.6062 0.1943 0.056 Uiso 1 1 calc R . .
C3B C 0.4490(8) 0.6116(5) 0.2935(3) 0.0597(18) Uani 1 1 d . . .
H3BA H 0.5391 0.5558 0.3096 0.072 Uiso 1 1 calc R . .
C4B C 0.3529(10) 0.6634(6) 0.3374(3) 0.069(2) Uani 1 1 d . . .
H4BA H 0.3781 0.6436 0.3839 0.082 Uiso 1 1 calc R . .
C5B C 0.2220(9) 0.7427(5) 0.3155(3) 0.0577(17) Uani 1 1 d . . .
H5BA H 0.1580 0.7784 0.3466 0.069 Uiso 1 1 calc R . .
C6B C 0.1824(7) 0.7713(4) 0.2483(3) 0.0405(13) Uani 1 1 d . . .
C7B C -0.1599(6) 0.9385(4) 0.1593(3) 0.0434(13) Uani 1 1 d . . .
C8B C -0.2561(8) 0.9865(5) 0.2059(3) 0.0584(17) Uani 1 1 d . . .
H8BA H -0.2244 0.9699 0.2517 0.070 Uiso 1 1 calc R . .
C9B C -0.3974(8) 1.0580(6) 0.1851(4) 0.069(2) Uani 1 1 d . . .
H9BA H -0.4629 1.0909 0.2170 0.082 Uiso 1 1 calc R . .
C10B C -0.4454(7) 1.0828(5) 0.1192(4) 0.0583(17) Uani 1 1 d . . .
H10B H -0.5428 1.1329 0.1053 0.070 Uiso 1 1 calc R . .
C11B C -0.3513(7) 1.0343(5) 0.0739(3) 0.0582(17) Uani 1 1 d . . .
H11B H -0.3844 1.0502 0.0283 0.070 Uiso 1 1 calc R . .
C12B C -0.2089(7) 0.9629(5) 0.0935(3) 0.0484(14) Uani 1 1 d . . .
H12B H -0.1443 0.9303 0.0613 0.058 Uiso 1 1 calc R . .
Te2 Te 0.73251(4) 0.76083(2) 0.476809(16) 0.03181(8) Uani 1 1 d . . .
Br1B Br 0.67485(6) 0.57980(4) 0.52357(3) 0.04361(14) Uani 1 1 d . A .
Br2B Br 0.80669(9) 0.92899(5) 0.41590(3) 0.05925(19) Uani 1 1 d . A .
N1C N 0.7777(8) 0.7169(5) 0.6193(3) 0.0273(14) Uani 0.65 1 d PD A 1
N2C N 0.7718(7) 0.6788(5) 0.6779(3) 0.0379(15) Uani 0.65 1 d PD A 1
C1C C 0.9466(11) 0.7126(16) 0.5290(5) 0.0279(16) Uani 0.65 1 d PGD A 1
C2C C 1.0894(14) 0.7022(12) 0.4981(6) 0.035(3) Uani 0.65 1 d PGD A 1
H2CA H 1.0932 0.7166 0.4507 0.042 Uiso 0.65 1 calc PR A 1
C3C C 1.2268(11) 0.6708(9) 0.5364(8) 0.044(3) Uani 0.65 1 d PGD A 1
H3CA H 1.3244 0.6637 0.5152 0.053 Uiso 0.65 1 calc PR A 1
C4C C 1.2214(8) 0.6499(10) 0.6057(7) 0.044(3) Uani 0.65 1 d PGD A 1
H4CA H 1.3153 0.6284 0.6319 0.053 Uiso 0.65 1 calc PR A 1
C5C C 1.0786(9) 0.6603(14) 0.6366(6) 0.042(2) Uani 0.65 1 d PGD A 1
H5CA H 1.0748 0.6459 0.6840 0.050 Uiso 0.65 1 calc PR A 1
C6C C 0.9412(8) 0.6917(17) 0.5983(5) 0.0287(19) Uani 0.65 1 d PGD A 1
C7C C 0.6136(6) 0.7061(5) 0.6962(4) 0.041(2) Uani 0.65 1 d PGD A 1
C8C C 0.5885(8) 0.6413(5) 0.7540(3) 0.041(2) Uani 0.65 1 d PGD A 1
H8CA H 0.6724 0.5846 0.7750 0.049 Uiso 0.65 1 calc PR A 1
C9C C 0.4407(11) 0.6594(9) 0.7811(5) 0.049(2) Uani 0.65 1 d PGD A 1
H9CA H 0.4236 0.6151 0.8206 0.058 Uiso 0.65 1 calc PR A 1
C10C C 0.3181(9) 0.7424(12) 0.7504(7) 0.046(2) Uani 0.65 1 d PGD A 1
H10C H 0.2171 0.7547 0.7689 0.055 Uiso 0.65 1 calc PR A 1
C11C C 0.3432(10) 0.8072(10) 0.6926(7) 0.041(2) Uani 0.65 1 d PGD A 1
H11C H 0.2593 0.8639 0.6716 0.050 Uiso 0.65 1 calc PR A 1
C12C C 0.4909(10) 0.7891(6) 0.6655(5) 0.037(2) Uani 0.65 1 d PGD A 1
H12C H 0.5081 0.8334 0.6260 0.044 Uiso 0.65 1 calc PR A 1
N1E N 0.8496(13) 0.6794(9) 0.6473(5) 0.0273(14) Uani 0.35 1 d PD A 2
N2E N 0.7118(14) 0.7354(12) 0.6251(7) 0.0379(15) Uani 0.35 1 d PD A 2
C1E C 0.966(2) 0.716(3) 0.5309(10) 0.0279(16) Uani 0.35 1 d PGD A 2
C2E C 1.097(3) 0.724(2) 0.4950(11) 0.035(3) Uani 0.35 1 d PGD A 2
H2EA H 1.0888 0.7486 0.4480 0.042 Uiso 0.35 1 calc PR A 2
C3E C 1.242(2) 0.6962(19) 0.5277(15) 0.044(3) Uani 0.35 1 d PGD A 2
H3EA H 1.3319 0.7016 0.5031 0.053 Uiso 0.35 1 calc PR A 2
C4E C 1.255(2) 0.660(2) 0.5964(16) 0.044(3) Uani 0.35 1 d PGD A 2
H4EA H 1.3533 0.6412 0.6188 0.053 Uiso 0.35 1 calc PR A 2
C5E C 1.123(2) 0.652(3) 0.6323(12) 0.042(2) Uani 0.35 1 d PGD A 2
H5EA H 1.1316 0.6278 0.6793 0.050 Uiso 0.35 1 calc PR A 2
C6E C 0.9785(19) 0.680(3) 0.5996(10) 0.0287(19) Uani 0.35 1 d PGD A 2
C7E C 0.5894(14) 0.7365(13) 0.6662(6) 0.041(2) Uani 0.35 1 d PGD A 2
C8E C 0.6027(16) 0.6560(11) 0.7207(6) 0.041(2) Uani 0.35 1 d PGD A 2
H8EA H 0.6959 0.5997 0.7282 0.049 Uiso 0.35 1 calc PR A 2
C9E C 0.480(2) 0.6580(17) 0.7641(9) 0.049(2) Uani 0.35 1 d PGD A 2
H9EA H 0.4887 0.6029 0.8014 0.058 Uiso 0.35 1 calc PR A 2
C10E C 0.343(2) 0.740(2) 0.7531(14) 0.046(2) Uani 0.35 1 d PGD A 2
H10D H 0.2591 0.7417 0.7828 0.055 Uiso 0.35 1 calc PR A 2
C11E C 0.330(2) 0.821(2) 0.6987(14) 0.041(2) Uani 0.35 1 d PGD A 2
H11D H 0.2368 0.8772 0.6912 0.050 Uiso 0.35 1 calc PR A 2
C12E C 0.453(2) 0.8190(15) 0.6552(9) 0.037(2) Uani 0.35 1 d PGD A 2
H12D H 0.4440 0.8740 0.6180 0.044 Uiso 0.35 1 calc PR A 2
N1D N 0.5951(5) 0.8151(3) 0.3168(2) 0.0425(11) Uani 1 1 d . . .
N2D N 0.5310(5) 0.8417(3) 0.3676(2) 0.0378(10) Uani 1 1 d . A .
C1D C 0.8172(5) 0.6949(4) 0.3913(2) 0.0309(10) Uani 1 1 d . A .
C2D C 0.9494(6) 0.6107(4) 0.3970(3) 0.0389(12) Uani 1 1 d . . .
H2DA H 0.9989 0.5797 0.4395 0.047 Uiso 1 1 calc R A .
C3D C 1.0106(7) 0.5709(4) 0.3408(3) 0.0442(13) Uani 1 1 d . A .
H3DA H 1.1038 0.5146 0.3446 0.053 Uiso 1 1 calc R . .
C4D C 0.9350(7) 0.6139(5) 0.2795(3) 0.0509(15) Uani 1 1 d . . .
H4DA H 0.9763 0.5873 0.2409 0.061 Uiso 1 1 calc R A .
C5D C 0.7993(6) 0.6956(4) 0.2741(3) 0.0446(13) Uani 1 1 d . A .
H5DA H 0.7473 0.7242 0.2318 0.054 Uiso 1 1 calc R . .
C6D C 0.7380(6) 0.7363(4) 0.3295(3) 0.0345(11) Uani 1 1 d . A .
C7D C 0.3836(6) 0.9209(4) 0.3586(3) 0.0395(12) Uani 1 1 d . . .
C8D C 0.3129(7) 0.9657(5) 0.2962(3) 0.0546(16) Uani 1 1 d . A .
H8DA H 0.3624 0.9461 0.2569 0.065 Uiso 1 1 calc R . .
C9D C 0.1700(8) 1.0389(5) 0.2924(4) 0.069(2) Uani 1 1 d . . .
H9DA H 0.1185 1.0687 0.2502 0.083 Uiso 1 1 calc R A .
C10D C 0.0999(8) 1.0698(5) 0.3490(4) 0.065(2) Uani 1 1 d . A .
H10E H 0.0019 1.1219 0.3454 0.078 Uiso 1 1 calc R . .
C11D C 0.1698(7) 1.0264(5) 0.4097(4) 0.067(2) Uani 1 1 d . . .
H11E H 0.1210 1.0475 0.4487 0.080 Uiso 1 1 calc R A .
C12D C 0.3131(7) 0.9511(5) 0.4144(3) 0.0565(17) Uani 1 1 d . A .
H12F H 0.3626 0.9203 0.4570 0.068 Uiso 1 1 calc R . .

loop_
_atom_site_aniso_label
_atom_site_aniso_U_11
_atom_site_aniso_U_22
_atom_site_aniso_U_33
_atom_site_aniso_U_23
_atom_site_aniso_U_13
_atom_site_aniso_U_12
Te1 0.03266(17) 0.03110(16) 0.02727(16) -0.00989(12) 0.00177(13) -0.01126(13)
Br1A 0.0513(3) 0.0393(3) 0.0438(3) -0.0131(2) 0.0045(2) -0.0255(2)
Br2A 0.0614(4) 0.0356(3) 0.0488(3) -0.0145(2) 0.0157(3) -0.0229(3)
N1A 0.037(2) 0.034(2) 0.034(2) -0.0026(18) 0.0005(19) -0.0102(19)
N2A 0.042(2) 0.036(2) 0.027(2) -0.0060(17) -0.0017(18) -0.0142(19)
N1B 0.054(3) 0.067(3) 0.040(3) -0.017(2) 0.010(2) -0.035(3)
N2B 0.062(3) 0.048(3) 0.029(2) -0.015(2) 0.012(2) -0.030(2)
C1A 0.026(2) 0.036(3) 0.039(3) -0.005(2) 0.002(2) -0.007(2)
C2A 0.046(3) 0.048(3) 0.033(3) -0.010(2) -0.003(2) -0.016(3)
C3A 0.034(3) 0.048(3) 0.060(4) -0.002(3) -0.011(3) -0.017(2)
C4A 0.031(3) 0.043(3) 0.056(4) -0.004(3) 0.002(3) -0.006(2)
C5A 0.040(3) 0.035(3) 0.040(3) -0.006(2) 0.008(2) -0.010(2)
C6A 0.038(3) 0.029(2) 0.030(3) -0.007(2) 0.001(2) -0.010(2)
C7A 0.045(3) 0.051(3) 0.024(2) -0.004(2) 0.000(2) -0.026(3)
C8A 0.050(3) 0.054(4) 0.050(4) -0.006(3) -0.009(3) -0.029(3)
C9A 0.091(5) 0.059(4) 0.060(4) -0.008(3) -0.007(4) -0.047(4)
C10A 0.064(4) 0.097(5) 0.037(3) 0.001(3) -0.015(3) -0.051(4)
C11A 0.042(3) 0.079(5) 0.048(4) -0.006(3) -0.008(3) -0.024(3)
C12A 0.052(4) 0.056(4) 0.037(3) -0.006(3) 0.003(3) -0.017(3)
C1B 0.053(3) 0.041(3) 0.028(3) -0.005(2) 0.001(2) -0.029(3)
C2B 0.058(4) 0.042(3) 0.045(3) -0.002(3) -0.006(3) -0.025(3)
C3B 0.074(5) 0.056(4) 0.052(4) 0.015(3) -0.027(4) -0.036(3)
C4B 0.106(6) 0.092(5) 0.028(3) 0.009(3) -0.002(4) -0.072(5)
C5B 0.084(5) 0.075(5) 0.030(3) -0.003(3) 0.007(3) -0.053(4)
C6B 0.056(3) 0.051(3) 0.029(3) -0.008(2) 0.005(2) -0.037(3)
C7B 0.040(3) 0.042(3) 0.056(4) -0.017(3) 0.020(3) -0.022(2)
C8B 0.068(4) 0.070(4) 0.051(4) -0.032(3) 0.015(3) -0.030(4)
C9B 0.051(4) 0.071(5) 0.095(6) -0.041(4) 0.027(4) -0.020(3)
C10B 0.044(3) 0.055(4) 0.080(5) -0.013(4) 0.011(3) -0.021(3)
C11B 0.055(4) 0.059(4) 0.057(4) -0.006(3) 0.017(3) -0.016(3)
C12B 0.053(4) 0.054(4) 0.042(3) -0.015(3) 0.018(3) -0.020(3)
Te2 0.02684(16) 0.03181(17) 0.03467(18) -0.00402(13) -0.00306(13) -0.00652(12)
Br1B 0.0326(3) 0.0412(3) 0.0587(4) -0.0057(3) 0.0046(2) -0.0163(2)
Br2B 0.0923(5) 0.0463(3) 0.0465(4) 0.0060(3) -0.0201(3) -0.0387(3)
N1C 0.046(4) 0.028(4) 0.013(3) -0.003(2) 0.003(3) -0.020(3)
N2C 0.036(3) 0.039(4) 0.035(3) -0.008(3) -0.009(3) -0.003(3)
C1C 0.022(3) 0.035(3) 0.030(3) -0.007(2) -0.004(2) -0.012(3)
C2C 0.033(3) 0.051(8) 0.031(3) -0.007(4) 0.008(2) -0.028(4)
C3C 0.019(3) 0.051(7) 0.078(6) -0.035(6) 0.014(3) -0.022(3)
C4C 0.028(5) 0.044(5) 0.067(6) -0.012(4) -0.015(5) -0.018(4)
C5C 0.047(7) 0.050(5) 0.035(4) 0.001(3) -0.014(5) -0.027(7)
C6C 0.030(5) 0.026(5) 0.034(3) -0.005(2) 0.004(3) -0.014(6)
C7C 0.025(4) 0.036(6) 0.068(8) -0.033(6) 0.003(4) -0.004(3)
C8C 0.042(4) 0.032(4) 0.044(6) -0.011(5) -0.008(5) -0.002(3)
C9C 0.048(7) 0.051(4) 0.048(7) -0.012(5) 0.011(4) -0.016(5)
C10C 0.033(4) 0.054(4) 0.053(4) -0.018(3) 0.010(4) -0.015(4)
C11C 0.028(3) 0.044(5) 0.052(4) -0.017(4) 0.007(3) -0.007(3)
C12C 0.033(6) 0.031(7) 0.049(5) -0.011(4) 0.013(4) -0.012(4)
N1E 0.046(4) 0.028(4) 0.013(3) -0.003(2) 0.003(3) -0.020(3)
N2E 0.036(3) 0.039(4) 0.035(3) -0.008(3) -0.009(3) -0.003(3)
C1E 0.022(3) 0.035(3) 0.030(3) -0.007(2) -0.004(2) -0.012(3)
C2E 0.033(3) 0.051(8) 0.031(3) -0.007(4) 0.008(2) -0.028(4)
C3E 0.019(3) 0.051(7) 0.078(6) -0.035(6) 0.014(3) -0.022(3)
C4E 0.028(5) 0.044(5) 0.067(6) -0.012(4) -0.015(5) -0.018(4)
C5E 0.047(7) 0.050(5) 0.035(4) 0.001(3) -0.014(5) -0.027(7)
C6E 0.030(5) 0.026(5) 0.034(3) -0.005(2) 0.004(3) -0.014(6)
C7E 0.025(4) 0.036(6) 0.068(8) -0.033(6) 0.003(4) -0.004(3)
C8E 0.042(4) 0.032(4) 0.044(6) -0.011(5) -0.008(5) -0.002(3)
C9E 0.048(7) 0.051(4) 0.048(7) -0.012(5) 0.011(4) -0.016(5)
C10E 0.033(4) 0.054(4) 0.053(4) -0.018(3) 0.010(4) -0.015(4)
C11E 0.028(3) 0.044(5) 0.052(4) -0.017(4) 0.007(3) -0.007(3)
C12E 0.033(6) 0.031(7) 0.049(5) -0.011(4) 0.013(4) -0.012(4)
N1D 0.042(3) 0.047(3) 0.039(3) -0.011(2) -0.002(2) -0.012(2)
N2D 0.036(2) 0.038(2) 0.040(3) -0.008(2) -0.011(2) -0.0105(19)
C1D 0.025(2) 0.039(3) 0.033(3) -0.010(2) -0.0034(19) -0.015(2)
C2D 0.037(3) 0.032(3) 0.050(3) -0.009(2) 0.005(2) -0.015(2)
C3D 0.041(3) 0.036(3) 0.058(4) -0.020(3) 0.009(3) -0.010(2)
C4D 0.055(4) 0.064(4) 0.051(4) -0.026(3) 0.017(3) -0.037(3)
C5D 0.039(3) 0.058(4) 0.045(3) -0.018(3) 0.003(3) -0.022(3)
C6D 0.026(2) 0.044(3) 0.036(3) -0.014(2) 0.001(2) -0.011(2)
C7D 0.035(3) 0.029(3) 0.053(3) -0.005(2) -0.013(2) -0.009(2)
C8D 0.043(3) 0.055(4) 0.057(4) 0.003(3) -0.015(3) -0.008(3)
C9D 0.065(5) 0.056(4) 0.078(5) 0.004(4) -0.033(4) -0.012(4)
C10D 0.045(4) 0.042(4) 0.105(6) -0.021(4) -0.021(4) -0.004(3)
C11D 0.044(4) 0.068(5) 0.089(5) -0.042(4) -0.008(4) 0.000(3)
C12D 0.051(4) 0.062(4) 0.055(4) -0.023(3) -0.019(3) -0.005(3)

loop_
_atom_type_symbol
_atom_type_description
_atom_type_scat_dispersion_real
_atom_type_scat_dispersion_imag
_atom_type_scat_source
C C 0.0033 0.0016 'International Tables Vol C Tables 4.2.6.8 and 6.1.1.4'
H H 0.0000 0.0000 'International Tables Vol C Tables 4.2.6.8 and 6.1.1.4'
N N 0.0061 0.0033 'International Tables Vol C Tables 4.2.6.8 and 6.1.1.4'
Te Te -0.5308 1.6751 'International Tables Vol C Tables 4.2.6.8 and 6.1.1.4'
Br Br -0.2901 2.4595 'International Tables Vol C Tables 4.2.6.8 and 6.1.1.4'

loop_
_geom_angle_atom_site_label_1
_geom_angle_atom_site_label_2
_geom_angle_atom_site_label_3
_geom_angle
C1A Te1 C1B 96.0(2)
C1A Te1 Br2A 88.13(14)
C1B Te1 Br2A 88.32(13)
C1A Te1 Br1A 92.59(13)
C1B Te1 Br1A 84.53(13)
Br2A Te1 Br1A 172.86(2)
C1A Te1 N2B 155.12(17)
C1B Te1 N2B 67.13(18)
Br2A Te1 N2B 73.78(9)
Br1A Te1 N2B 103.31(9)
C1A Te1 N2A 64.61(16)
C1B Te1 N2A 147.89(17)
Br2A Te1 N2A 114.77(8)
Br1A Te1 N2A 71.82(8)
N2B Te1 N2A 138.52(13)
N2A N1A C6A 112.4(4)
N1A N2A C7A 114.2(4)
N1A N2A Te1 107.6(3)
C7A N2A Te1 129.7(3)
N2B N1B C6B 114.4(5)
N1B N2B C7B 115.8(5)
N1B N2B Te1 109.5(4)
C7B N2B Te1 132.6(3)
C2A C1A C6A 118.7(5)
C2A C1A Te1 119.3(4)
C6A C1A Te1 121.9(4)
C1A C2A C3A 119.9(5)
C1A C2A H2AA 120.0
C3A C2A H2AA 120.0
C4A C3A C2A 121.0(5)
C4A C3A H3AA 119.5
C2A C3A H3AA 119.5
C3A C4A C5A 119.4(5)
C3A C4A H4AA 120.3
C5A C4A H4AA 120.3
C4A C5A C6A 120.7(5)
C4A C5A H5AA 119.7
C6A C5A H5AA 119.7
C5A C6A C1A 120.2(5)
C5A C6A N1A 113.6(4)
C1A C6A N1A 126.2(4)
C8A C7A C12A 119.9(5)
C8A C7A N2A 123.3(5)
C12A C7A N2A 116.7(5)
C7A C8A C9A 119.5(6)
C7A C8A H8AA 120.2
C9A C8A H8AA 120.2
C10A C9A C8A 119.5(6)
C10A C9A H9AA 120.2
C8A C9A H9AA 120.2
C11A C10A C9A 120.3(6)
C11A C10A H10A 119.9
C9A C10A H10A 119.9
C12A C11A C10A 120.4(6)
C12A C11A H11A 119.8
C10A C11A H11A 119.8
C11A C12A C7A 120.3(6)
C11A C12A H12A 119.8
C7A C12A H12A 119.8
C2B C1B C6B 120.4(5)
C2B C1B Te1 119.8(4)
C6B C1B Te1 119.8(4)
C1B C2B C3B 119.3(6)
C1B C2B H2BA 120.3
C3B C2B H2BA 120.3
C4B C3B C2B 119.6(6)
C4B C3B H3BA 120.2
C2B C3B H3BA 120.2
C5B C4B C3B 121.2(6)
C5B C4B H4BA 119.4
C3B C4B H4BA 119.4
C4B C5B C6B 120.1(7)
C4B C5B H5BA 120.0
C6B C5B H5BA 120.0
C5B C6B C1B 119.3(6)
C5B C6B N1B 113.9(6)
C1B C6B N1B 126.8(5)
C12B C7B C8B 119.3(6)
C12B C7B N2B 116.7(5)
C8B C7B N2B 124.1(6)
C9B C8B C7B 119.5(7)
C9B C8B H8BA 120.3
C7B C8B H8BA 120.3
C10B C9B C8B 121.1(6)
C10B C9B H9BA 119.4
C8B C9B H9BA 119.4
C11B C10B C9B 119.1(7)
C11B C10B H10B 120.5
C9B C10B H10B 120.5
C10B C11B C12B 120.8(7)
C10B C11B H11B 119.6
C12B C11B H11B 119.6
C7B C12B C11B 120.3(6)
C7B C12B H12B 119.9
C11B C12B H12B 119.9
C1C Te2 C1D 96.6(4)
C1C Te2 C1E 2.8(15)
C1D Te2 C1E 96.6(8)
C1C Te2 Br2B 88.2(5)
C1D Te2 Br2B 87.15(13)
C1E Te2 Br2B 85.4(9)
C1C Te2 Br1B 92.3(5)
C1D Te2 Br1B 84.90(13)
C1E Te2 Br1B 95.1(10)
Br2B Te2 Br1B 172.03(3)
C1C Te2 N2D 156.6(3)
C1D Te2 N2D 66.92(16)
C1E Te2 N2D 154.7(5)
Br2B Te2 N2D 75.04(9)
Br1B Te2 N2D 102.11(9)
C1C Te2 N1C 53.7(3)
C1D Te2 N1C 140.33(19)
C1E Te2 N1C 55.0(5)
Br2B Te2 N1C 113.90(13)
Br1B Te2 N1C 72.46(13)
N2D Te2 N1C 148.57(17)
C1C Te2 N2E 64.7(4)
C1D Te2 N2E 148.9(3)
C1E Te2 N2E 65.9(5)
Br2B Te2 N2E 115.2(3)
Br1B Te2 N2E 72.0(3)
N2D Te2 N2E 137.3(2)
N1C Te2 N2E 11.3(2)
N2C N1C C6C 109.9(7)
N2C N1C Te2 160.9(6)
C6C N1C Te2 79.6(5)
N1C N2C C7C 108.1(6)
C2C C1C C6C 120.0
C2C C1C Te2 123.5(5)
C6C C1C Te2 116.5(5)
C3C C2C C1C 120.0
C3C C2C H2CA 120.0
C1C C2C H2CA 120.0
C4C C3C C2C 120.0
C4C C3C H3CA 120.0
C2C C3C H3CA 120.0
C3C C4C C5C 120.0
C3C C4C H4CA 120.0
C5C C4C H4CA 120.0
C6C C5C C4C 120.0
C6C C5C H5CA 120.0
C4C C5C H5CA 120.0
C5C C6C C1C 120.0
C5C C6C N1C 129.7(6)
C1C C6C N1C 110.0(6)
C8C C7C C12C 120.0
C8C C7C N2C 112.0(5)
C12C C7C N2C 127.9(5)
C9C C8C C7C 120.0
C9C C8C H8CA 120.0
C7C C8C H8CA 120.0
C10C C9C C8C 120.0
C10C C9C H9CA 120.0
C8C C9C H9CA 120.0
C11C C10C C9C 120.0
C11C C10C H10C 120.0
C9C C10C H10C 120.0
C10C C11C C12C 120.0
C10C C11C H11C 120.0
C12C C11C H11C 120.0
C11C C12C C7C 120.0
C11C C12C H12C 120.0
C7C C12C H12C 120.0
N2E N1E C6E 116.1(13)
N1E N2E C7E 118.6(12)
N1E N2E Te2 104.5(8)
C7E N2E Te2 131.6(10)
C2E C1E C6E 120.0
C2E C1E Te2 119.5(9)
C6E C1E Te2 120.5(9)
C1E C2E C3E 120.0
C1E C2E H2EA 120.0
C3E C2E H2EA 120.0
C4E C3E C2E 120.0
C4E C3E H3EA 120.0
C2E C3E H3EA 120.0
C5E C4E C3E 120.0
C5E C4E H4EA 120.0
C3E C4E H4EA 120.0
C4E C5E C6E 120.0
C4E C5E H5EA 120.0
C6E C5E H5EA 120.0
C5E C6E C1E 120.0
C5E C6E N1E 111.9(12)
C1E C6E N1E 127.6(12)
N2E C7E C8E 119.6(11)
N2E C7E C12E 120.4(11)
C8E C7E C12E 120.0
C9E C8E C7E 120.0
C9E C8E H8EA 120.0
C7E C8E H8EA 120.0
C10E C9E C8E 120.0
C10E C9E H9EA 120.0
C8E C9E H9EA 120.0
C9E C10E C11E 120.0
C9E C10E H10D 120.0
C11E C10E H10D 120.0
C12E C11E C10E 120.0
C12E C11E H11D 120.0
C10E C11E H11D 120.0
C11E C12E C7E 120.0
C11E C12E H12D 120.0
C7E C12E H12D 120.0
N2D N1D C6D 113.9(4)
N1D N2D C7D 117.0(4)
N1D N2D Te2 110.8(3)
C7D N2D Te2 131.0(3)
C2D C1D C6D 119.9(5)
C2D C1D Te2 120.0(4)
C6D C1D Te2 120.1(4)
C1D C2D C3D 120.4(5)
C1D C2D H2DA 119.8
C3D C2D H2DA 119.8
C4D C3D C2D 119.6(5)
C4D C3D H3DA 120.2
C2D C3D H3DA 120.2
C5D C4D C3D 120.1(6)
C5D C4D H4DA 120.0
C3D C4D H4DA 120.0
C4D C5D C6D 120.9(6)
C4D C5D H5DA 119.6
C6D C5D H5DA 119.6
C5D C6D C1D 119.1(5)
C5D C6D N1D 114.1(5)
C1D C6D N1D 126.7(5)
C12D C7D C8D 120.3(5)
C12D C7D N2D 117.2(5)
C8D C7D N2D 122.5(5)
C9D C8D C7D 118.6(7)
C9D C8D H8DA 120.7
C7D C8D H8DA 120.7
C8D C9D C10D 120.9(7)
C8D C9D H9DA 119.6
C10D C9D H9DA 119.6
C11D C10D C9D 120.3(6)
C11D C10D H10E 119.8
C9D C10D H10E 119.8
C10D C11D C12D 119.5(7)
C10D C11D H11E 120.3
C12D C11D H11E 120.3
C7D C12D C11D 120.5(6)
C7D C12D H12F 119.8
C11D C12D H12F 119.8

loop_
_geom_bond_atom_site_label_1
_geom_bond_atom_site_label_2
_geom_bond_distance
Te1 C1A 2.148(5)
Te1 C1B 2.150(5)
Te1 Br2A 2.6592(6)
Te1 Br1A 2.6944(6)
Te1 N2B 2.776(5)
Te1 N2A 2.864(4)
N1A N2A 1.226(5)
N1A C6A 1.420(6)
N2A C7A 1.431(6)
N1B N2B 1.238(6)
N1B C6B 1.416(7)
N2B C7B 1.426(7)
C1A C2A 1.395(7)
C1A C6A 1.397(7)
C2A C3A 1.396(8)
C2A H2AA 0.9500
C3A C4A 1.372(8)
C3A H3AA 0.9500
C4A C5A 1.379(8)
C4A H4AA 0.9500
C5A C6A 1.393(7)
C5A H5AA 0.9500
C7A C8A 1.379(8)
C7A C12A 1.388(8)
C8A C9A 1.386(8)
C8A H8AA 0.9500
C9A C10A 1.383(10)
C9A H9AA 0.9500
C10A C11A 1.373(9)
C10A H10A 0.9500
C11A C12A 1.354(8)
C11A H11A 0.9500
C12A H12A 0.9500
C1B C2B 1.374(8)
C1B C6B 1.399(8)
C2B C3B 1.397(8)
C2B H2BA 0.9500
C3B C4B 1.374(10)
C3B H3BA 0.9500
C4B C5B 1.363(10)
C4B H4BA 0.9500
C5B C6B 1.379(8)
C5B H5BA 0.9500
C7B C12B 1.374(8)
C7B C8B 1.392(8)
C8B C9B 1.374(9)
C8B H8BA 0.9500
C9B C10B 1.374(10)
C9B H9BA 0.9500
C10B C11B 1.367(9)
C10B H10B 0.9500
C11B C12B 1.377(8)
C11B H11B 0.9500
C12B H12B 0.9500
Te2 C1C 2.089(11)
Te2 C1D 2.137(5)
Te2 C1E 2.26(2)
Te2 Br2B 2.6620(7)
Te2 Br1B 2.6821(6)
Te2 N2D 2.754(4)
Te2 N1C 2.871(6)
Te2 N2E 2.986(14)
N1C N2C 1.215(8)
N1C C6C 1.472(8)
N2C C7C 1.413(8)
C1C C2C 1.3900
C1C C6C 1.3900
C2C C3C 1.3900
C2C H2CA 0.9500
C3C C4C 1.3900
C3C H3CA 0.9500
C4C C5C 1.3900
C4C H4CA 0.9500
C5C C6C 1.3900
C5C H5CA 0.9500
C7C C8C 1.3900
C7C C12C 1.3900
C8C C9C 1.3900
C8C H8CA 0.9500
C9C C10C 1.3900
C9C H9CA 0.9500
C10C C11C 1.3900
C10C H10C 0.9500
C11C C12C 1.3900
C11C H11C 0.9500
C12C H12C 0.9500
N1E N2E 1.289(13)
N1E C6E 1.488(12)
N2E C7E 1.357(13)
C1E C2E 1.3900
C1E C6E 1.3900
C2E C3E 1.3900
C2E H2EA 0.9500
C3E C4E 1.3900
C3E H3EA 0.9500
C4E C5E 1.3900
C4E H4EA 0.9500
C5E C6E 1.3900
C5E H5EA 0.9500
C7E C8E 1.3900
C7E C12E 1.3900
C8E C9E 1.3900
C8E H8EA 0.9500
C9E C10E 1.3900
C9E H9EA 0.9500
C10E C11E 1.3900
C10E H10D 0.9500
C11E C12E 1.3900
C11E H11D 0.9500
C12E H12D 0.9500
N1D N2D 1.235(6)
N1D C6D 1.406(6)
N2D C7D 1.434(6)
C1D C2D 1.381(7)
C1D C6D 1.399(7)
C2D C3D 1.393(7)
C2D H2DA 0.9500
C3D C4D 1.382(8)
C3D H3DA 0.9500
C4D C5D 1.381(8)
C4D H4DA 0.9500
C5D C6D 1.384(7)
C5D H5DA 0.9500
C7D C12D 1.361(8)
C7D C8D 1.386(8)
C8D C9D 1.370(9)
C8D H8DA 0.9500
C9D C10D 1.377(10)
C9D H9DA 0.9500
C10D C11D 1.351(10)
C10D H10E 0.9500
C11D C12D 1.385(8)
C11D H11E 0.9500
C12D H12F 0.9500

loop_
_geom_torsion_atom_site_label_1
_geom_torsion_atom_site_label_2
_geom_torsion_atom_site_label_3
_geom_torsion_atom_site_label_4
_geom_torsion
C6A N1A N2A C7A -178.5(4)
C6A N1A N2A Te1 -27.1(4)
C1A Te1 N2A N1A 23.0(3)
C1B Te1 N2A N1A -34.5(5)
Br2A Te1 N2A N1A 98.0(3)
Br1A Te1 N2A N1A -79.1(3)
N2B Te1 N2A N1A -168.7(3)
C1A Te1 N2A C7A 168.3(4)
C1B Te1 N2A C7A 110.9(5)
Br2A Te1 N2A C7A -116.7(4)
Br1A Te1 N2A C7A 66.3(4)
N2B Te1 N2A C7A -23.4(5)
C6B N1B N2B C7B 178.8(4)
C6B N1B N2B Te1 -15.7(5)
C1A Te1 N2B N1B -36.4(6)
C1B Te1 N2B N1B 13.8(3)
Br2A Te1 N2B N1B -81.3(3)
Br1A Te1 N2B N1B 92.0(3)
N2A Te1 N2B N1B 169.4(3)
C1A Te1 N2B C7B 125.8(5)
C1B Te1 N2B C7B 176.0(5)
Br2A Te1 N2B C7B 80.9(4)
Br1A Te1 N2B C7B -105.9(4)
N2A Te1 N2B C7B -28.4(5)
C1B Te1 C1A C2A -39.5(4)
Br2A Te1 C1A C2A 48.7(4)
Br1A Te1 C1A C2A -124.2(4)
N2B Te1 C1A C2A 5.9(7)
N2A Te1 C1A C2A 167.3(5)
C1B Te1 C1A C6A 141.4(4)
Br2A Te1 C1A C6A -130.5(4)
Br1A Te1 C1A C6A 56.6(4)
N2B Te1 C1A C6A -173.2(3)
N2A Te1 C1A C6A -11.9(3)
C6A C1A C2A C3A -1.5(8)
Te1 C1A C2A C3A 179.3(4)
C1A C2A C3A C4A -1.0(8)
C2A C3A C4A C5A 2.2(8)
C3A C4A C5A C6A -0.9(8)
C4A C5A C6A C1A -1.6(7)
C4A C5A C6A N1A 177.5(5)
C2A C1A C6A C5A 2.8(7)
Te1 C1A C6A C5A -178.0(4)
C2A C1A C6A N1A -176.2(5)
Te1 C1A C6A N1A 3.0(7)
N2A N1A C6A C5A -157.3(4)
N2A N1A C6A C1A 21.8(7)
N1A N2A C7A C8A 24.5(7)
Te1 N2A C7A C8A -119.1(5)
N1A N2A C7A C12A -157.7(5)
Te1 N2A C7A C12A 58.7(6)
C12A C7A C8A C9A 1.8(8)
N2A C7A C8A C9A 179.6(5)
C7A C8A C9A C10A -0.1(9)
C8A C9A C10A C11A -1.1(10)
C9A C10A C11A C12A 0.6(10)
C10A C11A C12A C7A 1.2(9)
C8A C7A C12A C11A -2.4(8)
N2A C7A C12A C11A 179.7(5)
C1A Te1 C1B C2B -28.8(4)
Br2A Te1 C1B C2B -116.7(4)
Br1A Te1 C1B C2B 63.2(4)
N2B Te1 C1B C2B 170.2(5)
N2A Te1 C1B C2B 21.2(6)
C1A Te1 C1B C6B 152.9(4)
Br2A Te1 C1B C6B 64.9(4)
Br1A Te1 C1B C6B -115.1(4)
N2B Te1 C1B C6B -8.1(3)
N2A Te1 C1B C6B -157.2(3)
C6B C1B C2B C3B -2.3(8)
Te1 C1B C2B C3B 179.4(4)
C1B C2B C3B C4B -0.2(8)
C2B C3B C4B C5B 0.8(9)
C3B C4B C5B C6B 1.1(9)
C4B C5B C6B C1B -3.6(8)
C4B C5B C6B N1B 175.2(5)
C2B C1B C6B C5B 4.2(7)
Te1 C1B C6B C5B -177.5(4)
C2B C1B C6B N1B -174.4(5)
Te1 C1B C6B N1B 3.9(7)
N2B N1B C6B C5B -167.8(5)
N2B N1B C6B C1B 10.9(7)
N1B N2B C7B C12B 172.7(5)
Te1 N2B C7B C12B 11.4(7)
N1B N2B C7B C8B -9.1(8)
Te1 N2B C7B C8B -170.4(4)
C12B C7B C8B C9B -0.7(9)
N2B C7B C8B C9B -178.9(6)
C7B C8B C9B C10B 0.2(10)
C8B C9B C10B C11B 0.7(10)
C9B C10B C11B C12B -1.1(10)
C8B C7B C12B C11B 0.3(9)
N2B C7B C12B C11B 178.7(5)
C10B C11B C12B C7B 0.5(9)
C1C Te2 N1C N2C -124.2(19)
C1D Te2 N1C N2C -75.9(17)
C1E Te2 N1C N2C -127(2)
Br2B Te2 N1C N2C 167.4(16)
Br1B Te2 N1C N2C -17.7(16)
N2D Te2 N1C N2C 66.9(17)
N2E Te2 N1C N2C 68(2)
C1C Te2 N1C C6C -2.2(5)
C1D Te2 N1C C6C 46.1(10)
C1E Te2 N1C C6C -5(2)
Br2B Te2 N1C C6C -70.5(10)
Br1B Te2 N1C C6C 104.3(10)
N2D Te2 N1C C6C -171.1(9)
N2E Te2 N1C C6C -170(2)
C6C N1C N2C C7C 179.2(11)
Te2 N1C N2C C7C -63.4(18)
C1D Te2 C1C C2C 32.0(11)
C1E Te2 C1C C2C -60(22)
Br2B Te2 C1C C2C -54.9(10)
Br1B Te2 C1C C2C 117.1(10)
N2D Te2 C1C C2C -11(2)
N1C Te2 C1C C2C -176.7(14)
N2E Te2 C1C C2C -174.0(13)
C1D Te2 C1C C6C -148.7(6)
C1E Te2 C1C C6C 120(23)
Br2B Te2 C1C C6C 124.3(7)
Br1B Te2 C1C C6C -63.6(7)
N2D Te2 C1C C6C 168.0(11)
N1C Te2 C1C C6C 2.6(6)
N2E Te2 C1C C6C 5.3(6)
C6C C1C C2C C3C 0.0
Te2 C1C C2C C3C 179.3(14)
C1C C2C C3C C4C 0.0
C2C C3C C4C C5C 0.0
C3C C4C C5C C6C 0.0
C4C C5C C6C C1C 0.0
C4C C5C C6C N1C -173.9(19)
C2C C1C C6C C5C 0.0
Te2 C1C C6C C5C -179.3(13)
C2C C1C C6C N1C 175.0(16)
Te2 C1C C6C N1C -4.3(9)
N2C N1C C6C C5C -20.0(18)
Te2 N1C C6C C5C 177.2(15)
N2C N1C C6C C1C 165.7(7)
Te2 N1C C6C C1C 2.8(6)
N1C N2C C7C C8C 160.7(6)
N1C N2C C7C C12C -22.3(11)
C12C C7C C8C C9C 0.0
N2C C7C C8C C9C 177.2(9)
C7C C8C C9C C10C 0.0
C8C C9C C10C C11C 0.0
C9C C10C C11C C12C 0.0
C10C C11C C12C C7C 0.0
C8C C7C C12C C11C 0.0
N2C C7C C12C C11C -176.7(11)
C6E N1E N2E C7E 179(2)
C6E N1E N2E Te2 22(2)
C1C Te2 N2E N1E -17.4(12)
C1D Te2 N2E N1E 40.1(15)
C1E Te2 N2E N1E -20.1(16)
Br2B Te2 N2E N1E -92.3(11)
Br1B Te2 N2E N1E 84.1(11)
N2D Te2 N2E N1E 172.7(8)
N1C Te2 N2E N1E -6.2(13)
C1C Te2 N2E C7E -170.3(18)
C1D Te2 N2E C7E -112.8(14)
C1E Te2 N2E C7E -173(2)
Br2B Te2 N2E C7E 114.8(15)
Br1B Te2 N2E C7E -68.8(15)
N2D Te2 N2E C7E 19.7(18)
N1C Te2 N2E C7E -159(3)
C1C Te2 C1E C2E 129(24)
C1D Te2 C1E C2E 40.2(19)
Br2B Te2 C1E C2E -46.4(18)
Br1B Te2 C1E C2E 125.6(18)
N2D Te2 C1E C2E -7(4)
N1C Te2 C1E C2E -170(3)
N2E Te2 C1E C2E -167(2)
C1C Te2 C1E C6E -51(22)
C1D Te2 C1E C6E -139.4(14)
Br2B Te2 C1E C6E 134.0(15)
Br1B Te2 C1E C6E -54.0(15)
N2D Te2 C1E C6E 173.2(19)
N1C Te2 C1E C6E 10.4(12)
N2E Te2 C1E C6E 13.7(13)
C6E C1E C2E C3E 0.0
Te2 C1E C2E C3E -180(3)
C1E C2E C3E C4E 0.0
C2E C3E C4E C5E 0.0
C3E C4E C5E C6E 0.0
C4E C5E C6E C1E 0.0
C4E C5E C6E N1E -173(3)
C2E C1E C6E C5E 0.0
Te2 C1E C6E C5E 180(3)
C2E C1E C6E N1E 171(4)
Te2 C1E C6E N1E -9(3)
N2E N1E C6E C5E 157.6(17)
N2E N1E C6E C1E -14(3)
N1E N2E C7E C8E -21(2)
Te2 N2E C7E C8E 129.1(12)
N1E N2E C7E C12E 157.4(16)
Te2 N2E C7E C12E -53(2)
N2E C7E C8E C9E 178(2)
C12E C7E C8E C9E 0.0
C7E C8E C9E C10E 0.0
C8E C9E C10E C11E 0.0
C9E C10E C11E C12E 0.0
C10E C11E C12E C7E 0.0
N2E C7E C12E C11E -178(2)
C8E C7E C12E C11E 0.0
C6D N1D N2D C7D -179.2(4)
C6D N1D N2D Te2 11.9(5)
C1C Te2 N2D N1D 36.3(16)
C1D Te2 N2D N1D -11.5(3)
C1E Te2 N2D N1D 41(3)
Br2B Te2 N2D N1D 81.8(3)
Br1B Te2 N2D N1D -90.5(3)
N1C Te2 N2D N1D -166.6(4)
N2E Te2 N2D N1D -167.1(6)
C1C Te2 N2D C7D -130.5(16)
C1D Te2 N2D C7D -178.3(5)
C1E Te2 N2D C7D -126(3)
Br2B Te2 N2D C7D -85.0(4)
Br1B Te2 N2D C7D 102.7(4)
N1C Te2 N2D C7D 26.5(6)
N2E Te2 N2D C7D 26.1(7)
C1C Te2 C1D C2D 25.6(7)
C1E Te2 C1D C2D 28.4(10)
Br2B Te2 C1D C2D 113.4(4)
Br1B Te2 C1D C2D -66.1(4)
N2D Te2 C1D C2D -171.6(4)
N1C Te2 C1D C2D -11.7(5)
N2E Te2 C1D C2D -24.5(8)
C1C Te2 C1D C6D -155.0(6)
C1E Te2 C1D C6D -152.2(10)
Br2B Te2 C1D C6D -67.2(4)
Br1B Te2 C1D C6D 113.3(4)
N2D Te2 C1D C6D 7.8(3)
N1C Te2 C1D C6D 167.7(3)
N2E Te2 C1D C6D 154.9(6)
C6D C1D C2D C3D 4.3(7)
Te2 C1D C2D C3D -176.3(4)
C1D C2D C3D C4D -2.3(8)
C2D C3D C4D C5D -0.2(8)
C3D C4D C5D C6D 0.7(8)
C4D C5D C6D C1D 1.2(8)
C4D C5D C6D N1D -176.6(5)
C2D C1D C6D C5D -3.7(7)
Te2 C1D C6D C5D 176.8(4)
C2D C1D C6D N1D 173.8(5)
Te2 C1D C6D N1D -5.6(7)
N2D N1D C6D C5D 171.1(5)
N2D N1D C6D C1D -6.6(8)
N1D N2D C7D C12D -179.5(5)
Te2 N2D C7D C12D -13.3(7)
N1D N2D C7D C8D 0.8(8)
Te2 N2D C7D C8D 167.0(4)
C12D C7D C8D C9D -1.4(9)
N2D C7D C8D C9D 178.3(6)
C7D C8D C9D C10D 2.0(10)
C8D C9D C10D C11D -1.5(11)
C9D C10D C11D C12D 0.5(11)
C8D C7D C12D C11D 0.3(9)
N2D C7D C12D C11D -179.4(6)
C10D C11D C12D C7D 0.1(11)
